data_7202648
loop_
_publ_author_name
'Aleksandra Wasilewska'
'Maria Gdaniec'
'Tadeusz Po\/lo\'nski'

_publ_section_title
;
 Co-crystals of iodopentafluorobenzene with nitrogen donors: 2-D
 molecular assemblies through halogen bonding and aryl?perfluoroaryl
 interactions
;
_journal_issue 3
_journal_name_full CrystEngComm
_journal_page_first 203
_journal_paper_doi 10.1039/b617929k
_journal_volume 9
_journal_year 2007
_chemical_formula_moiety 'C6 F5 I, C7 H9 N'
_chemical_formula_sum 'C13 H9 F5 I N'
_chemical_formula_weight 401.11
_chemical_name_common '3,5-dimethlpyridine pentafluoroiodobenzene'
_chemical_name_systematic
;
3,5-dimethlpyridine pentafluoroiodobenzene
;
_space_group_IT_number 15
_symmetry_cell_setting monoclinic
_symmetry_space_group_name_Hall '-C 2yc'
_symmetry_space_group_name_H-M 'C 1 2/c 1'
_atom_sites_solution_hydrogens difmap
_atom_sites_solution_primary direct
_atom_sites_solution_secondary difmap
_audit_creation_method SHELXL-97
_cell_angle_alpha 90.00
_cell_angle_beta 91.574(8)
_cell_angle_gamma 90.00
_cell_formula_units_Z 4
_cell_length_a 7.2401(8)
_cell_length_b 15.1648(14)
_cell_length_c 12.9908(12)
_cell_measurement_reflns_used 2958
_cell_measurement_temperature 200(2)
_cell_measurement_theta_max 25
_cell_measurement_theta_min 4
_cell_volume 1425.8(2)
_computing_cell_refinement
;
Oxford Diffraction, CrysAlis Software, Version 1.171, 2004
;
_computing_data_collection
;
Oxford Diffraction, CrysAlis Software, Version 1.171, 2004
;
_computing_data_reduction
;
Oxford Diffraction, CrysAlis Software, Version 1.171, 2004
;
_computing_molecular_graphics
; Stereochemical Workstation (Siemens
Analytical X-Ray Instruments, Inc., 1989). Mercury, Version 1.3
(Bruno et al., 2002)
;
_computing_publication_material 'SHELXL-97 (Sheldrick, 1997)'
_computing_structure_refinement 'SHELXL-97 (Sheldrick, 1997)'
_computing_structure_solution 'SHELXS-97 (Sheldrick, 1997)'
_diffrn_ambient_temperature 200(2)
_diffrn_measured_fraction_theta_full 0.990
_diffrn_measured_fraction_theta_max 0.990
_diffrn_measurement_device_type 'Kuma KM4CCD \k geometry'
_diffrn_measurement_method '\w scans'
_diffrn_radiation_monochromator graphite
_diffrn_radiation_source 'fine-focus sealed tube'
_diffrn_radiation_type MoK\a
_diffrn_radiation_wavelength 0.71073
_diffrn_reflns_av_R_equivalents 0.0173
_diffrn_reflns_av_sigmaI/netI 0.0160
_diffrn_reflns_limit_h_max 8
_diffrn_reflns_limit_h_min -9
_diffrn_reflns_limit_k_max 13
_diffrn_reflns_limit_k_min -18
_diffrn_reflns_limit_l_max 15
_diffrn_reflns_limit_l_min -16
_diffrn_reflns_number 4435
_diffrn_reflns_theta_full 26.37
_diffrn_reflns_theta_max 26.37
_diffrn_reflns_theta_min 4.13
_diffrn_standards_decay_% 0
_diffrn_standards_number 0
_exptl_absorpt_coefficient_mu 2.290
_exptl_absorpt_correction_T_max .52
_exptl_absorpt_correction_T_min .46
_exptl_absorpt_correction_type multi-scan
_exptl_crystal_colour colourless
_exptl_crystal_density_diffrn 1.869
_exptl_crystal_density_method 'not measured'
_exptl_crystal_description block
_exptl_crystal_F_000 768
_exptl_crystal_size_max 0.4
_exptl_crystal_size_mid 0.3
_exptl_crystal_size_min 0.3
_refine_diff_density_max 0.402
_refine_diff_density_min -0.684
_refine_diff_density_rms 0.081
_refine_ls_extinction_method none
_refine_ls_goodness_of_fit_ref 1.079
_refine_ls_hydrogen_treatment constr
_refine_ls_matrix_type full
_refine_ls_number_parameters 94
_refine_ls_number_reflns 1448
_refine_ls_number_restraints 0
_refine_ls_restrained_S_all 1.079
_refine_ls_R_factor_all 0.0285
_refine_ls_R_factor_gt 0.0264
_refine_ls_shift/su_max 0.000
_refine_ls_shift/su_mean 0.000
_refine_ls_structure_factor_coef Fsqd
_refine_ls_weighting_details 'calc w=1/[\s^2^(Fo^2^)+(0.0353P)^2^+2.2675P] where P=(Fo^2^+2Fc^2^)/3'
_refine_ls_weighting_scheme calc
_refine_ls_wR_factor_gt 0.0645
_refine_ls_wR_factor_ref 0.0660
_reflns_number_gt 1353
_reflns_number_total 1448
_reflns_threshold_expression >2\s(I)
_cod_data_source_file b617929k.txt
_cod_data_source_block 1.4
_cod_original_sg_symbol_H-M 'C 2/c'
_cod_database_code 7202648

loop_
_symmetry_equiv_pos_as_xyz
'x, y, z'
'x, -y, z+1/2'
'x+1/2, y+1/2, z'
'x+1/2, -y+1/2, z+1/2'
'-x, -y, -z'
'-x, y, -z-1/2'
'-x+1/2, -y+1/2, -z'
'-x+1/2, y+1/2, -z-1/2'

loop_
_atom_site_label
_atom_site_type_symbol
_atom_site_fract_x
_atom_site_fract_y
_atom_site_fract_z
_atom_site_U_iso_or_equiv
_atom_site_adp_type
_atom_site_occupancy
_atom_site_symmetry_multiplicity
_atom_site_calc_flag
_atom_site_refinement_flags
_atom_site_disorder_assembly
_atom_site_disorder_group
I1 I 0.5000 0.293643(17) 0.2500 0.04534(12) Uani 1 2 d S . .
F2 F 0.6228(3) 0.15068(18) 0.41961(17) 0.0710(6) Uani 1 1 d . . .
F3 F 0.6270(4) -0.0259(2) 0.4189(3) 0.1247(15) Uani 1 1 d . . .
F4 F 0.5000 -0.1158(2) 0.2500 0.159(3) Uani 1 2 d S . .
C1 C 0.5000 0.1531(3) 0.2500 0.0421(9) Uani 1 2 d S . .
C2 C 0.5614(4) 0.1081(2) 0.3350(3) 0.0506(8) Uani 1 1 d . . .
C3 C 0.5623(5) 0.0178(3) 0.3347(4) 0.0764(15) Uani 1 1 d . . .
C4 C 0.5000 -0.0272(4) 0.2500 0.095(3) Uani 1 2 d S . .
N1A N 0.5000 0.4803(2) 0.2500 0.0490(9) Uani 1 2 d S . .
C2A C 0.4527(4) 0.5247(2) 0.1655(2) 0.0425(7) Uani 1 1 d . . .
H2AA H 0.4173 0.4919 0.1049 0.051 Uiso 1 1 d R . .
C3A C 0.4517(4) 0.6156(2) 0.1606(2) 0.0377(6) Uani 1 1 d . . .
C4A C 0.5000 0.6611(3) 0.2500 0.0359(8) Uani 1 2 d S . .
H4AA H 0.5000 0.7245 0.2500 0.043 Uiso 1 2 d SR . .
C5A C 0.4003(5) 0.6644(3) 0.0638(3) 0.0586(9) Uani 1 1 d . . .
H5AA H 0.4095 0.7266 0.0771 0.070 Uiso 1 1 d R . .
H5AB H 0.2730 0.6519 0.0470 0.070 Uiso 1 1 d R . .
H5AC H 0.4565 0.6542 0.0168 0.070 Uiso 1 1 d R . .

loop_
_atom_site_aniso_label
_atom_site_aniso_U_11
_atom_site_aniso_U_22
_atom_site_aniso_U_33
_atom_site_aniso_U_23
_atom_site_aniso_U_13
_atom_site_aniso_U_12
I1 0.04912(19) 0.03843(17) 0.04883(19) 0.000 0.00814(12) 0.000
F2 0.0568(13) 0.0981(18) 0.0580(13) 0.0201(12) -0.0020(10) 0.0063(12)
F3 0.089(2) 0.105(2) 0.183(4) 0.096(2) 0.047(2) 0.0395(17)
F4 0.113(4) 0.0303(16) 0.337(9) 0.000 0.097(5) 0.000
C1 0.0207(17) 0.060(3) 0.046(2) 0.000 0.0093(15) 0.000
C2 0.0300(14) 0.0583(19) 0.064(2) 0.0169(16) 0.0073(14) 0.0054(13)
C3 0.044(2) 0.055(2) 0.132(4) 0.042(3) 0.033(2) 0.0148(17)
C4 0.057(3) 0.033(3) 0.198(9) 0.000 0.058(5) 0.000
N1A 0.050(2) 0.0370(19) 0.061(2) 0.000 0.0070(18) 0.000
C2A 0.0376(15) 0.0458(16) 0.0443(17) -0.0121(13) 0.0046(12) -0.0002(12)
C3A 0.0317(13) 0.0444(15) 0.0369(15) -0.0002(12) 0.0018(11) 0.0016(11)
C4A 0.0320(19) 0.0307(19) 0.045(2) 0.000 0.0004(16) 0.000
C5A 0.061(2) 0.073(2) 0.0418(18) 0.0064(17) -0.0062(15) 0.0071(18)

loop_
_atom_type_symbol
_atom_type_description
_atom_type_scat_dispersion_real
_atom_type_scat_dispersion_imag
_atom_type_scat_source
C C 0.0033 0.0016 'International Tables Vol C Tables 4.2.6.8 and 6.1.1.4'
H H 0.0000 0.0000 'International Tables Vol C Tables 4.2.6.8 and 6.1.1.4'
N N 0.0061 0.0033 'International Tables Vol C Tables 4.2.6.8 and 6.1.1.4'
F F 0.0171 0.0103 'International Tables Vol C Tables 4.2.6.8 and 6.1.1.4'
I I -0.4742 1.8119 'International Tables Vol C Tables 4.2.6.8 and 6.1.1.4'

loop_
_geom_angle_atom_site_label_1
_geom_angle_atom_site_label_2
_geom_angle_atom_site_label_3
_geom_angle
_geom_angle_site_symmetry_1
_geom_angle_site_symmetry_3
_geom_angle_publ_flag
C2 C1 C2 119.8(5) . 6_656 ?
C2 C1 I1 120.1(2) . . ?
F2 C2 C1 121.1(3) . . ?
F2 C2 C3 118.9(4) . . ?
C1 C2 C3 120.0(4) . . ?
F3 C3 C4 120.5(4) . . ?
F3 C3 C2 119.3(5) . . ?
C4 C3 C2 120.2(5) . . ?
F4 C4 C3 120.1(3) . . ?
C3 C4 C3 119.8(5) . 6_656 ?
C2A N1A C2A 118.9(4) 6_656 . ?
N1A C2A C3A 123.1(3) . . ?
C2A C3A C4A 117.2(3) . . ?
C2A C3A C5A 122.2(3) . . ?
C4A C3A C5A 120.6(3) . . ?
C3A C4A C3A 120.3(4) . 6_656 ?

loop_
_geom_bond_atom_site_label_1
_geom_bond_atom_site_label_2
_geom_bond_distance
_geom_bond_site_symmetry_2
_geom_bond_publ_flag
I1 C1 2.131(5) . ?
F2 C2 1.340(5) . ?
F3 C3 1.352(6) . ?
F4 C4 1.344(7) . ?
C1 C2 1.363(4) . ?
C2 C3 1.368(5) . ?
C3 C4 1.361(6) . ?
N1A C2A 1.325(4) . ?
C2A C3A 1.380(4) . ?
C3A C4A 1.387(3) . ?
C3A C5A 1.498(4) . ?
